data_1576625
loop_
_publ_author_name
'Redl, Samuel'
'Halas, Simon'
'Monkowius, Uwe'
'Topf, Christoph'

_publ_section_title
;
 Exploring the bimodal nature of a nickel-based catalytic system for the
 hydrogenation of alkenes and polycyclic aromatic hydrocarbons
;
_journal_issue 4
_journal_name_full 'Catalysis Science &amp; Technology'
_journal_page_first 1238
_journal_page_last 1249
_journal_paper_doi 10.1039/D5CY01341K
_journal_volume 16
_journal_year 2026
_chemical_formula_sum 'C47 H58 N4 Ni2'
_chemical_formula_weight 796.39
_space_group_crystal_system triclinic
_space_group_IT_number 2
_space_group_name_Hall '-P 1'
_space_group_name_H-M_alt 'P -1'
_atom_sites_solution_hydrogens mixed
_audit_creation_method
;FinalCif 2024.9-1 by Daniel Kratzert, Freiburg 2025, 
https://dkratzert.de/finalcif.html
;
_audit_update_record
;
2025-10-07 deposited with the CCDC.	2026-01-08 downloaded from the CCDC.
;
_cell_angle_alpha 104.655(9)
_cell_angle_beta 103.443(9)
_cell_angle_gamma 95.282(9)
_cell_formula_units_Z 2
_cell_length_a 11.702(3)
_cell_length_b 14.611(3)
_cell_length_c 15.051(3)
_cell_measurement_reflns_used 9838
_cell_measurement_temperature 296(2)
_cell_measurement_theta_max 25.1
_cell_measurement_theta_min 2.4
_cell_measurement_wavelength 0.71073
_cell_volume 2390.1(9)
_computing_molecular_graphics 'shelXle (C.B. Huebschle, rev 1503)'
_computing_structure_refinement 'SHELXL-2019/2 (Sheldrick, 2019)'
_computing_structure_solution 'SHELXT 2018/2 (Sheldrick, 2018)'
_diffrn_ambient_temperature 296(2)
_diffrn_measured_fraction_theta_full 0.997
_diffrn_measured_fraction_theta_max 0.995
_diffrn_measurement_device_type 'Bruker Quest D8 Eco'
_diffrn_measurement_method "'\f and \w scans'"
_diffrn_measurement_specimen_support 'MiTeGen micromount'
_diffrn_radiation_type MoK\a
_diffrn_radiation_wavelength 0.71073
_diffrn_reflns_av_R_equivalents 0.0618
_diffrn_reflns_av_unetI/netI 0.0361
_diffrn_reflns_Laue_measured_fraction_full 0.997
_diffrn_reflns_Laue_measured_fraction_max 0.995
_diffrn_reflns_limit_h_max 14
_diffrn_reflns_limit_h_min -14
_diffrn_reflns_limit_k_max 18
_diffrn_reflns_limit_k_min -18
_diffrn_reflns_limit_l_max 18
_diffrn_reflns_limit_l_min -18
_diffrn_reflns_number 197418
_diffrn_reflns_point_group_measured_fraction_full 0.997
_diffrn_reflns_point_group_measured_fraction_max 0.995
_diffrn_reflns_theta_full 25.242
_diffrn_reflns_theta_max 26.448
_diffrn_reflns_theta_min 2.503
_exptl_absorpt_coefficient_mu 0.82
_exptl_absorpt_correction_T_max 0.892
_exptl_absorpt_correction_T_min 0.673
_exptl_absorpt_correction_type multi-scan
_exptl_absorpt_process_details
;
Krause, L., Herbst-Irmer, R., Sheldrick, G. M., Stalke, D. (2015).
"Comparison of silver and molybdenum microfocus X-ray sources for
single-crystal structure determination"
J. Appl. Cryst. 48, 3-10.
doi:10.1107/S1600576714022985
;
_exptl_crystal_colour brown
_exptl_crystal_density_diffrn 1.107
_exptl_crystal_description plate
_exptl_crystal_F_000 848
_exptl_crystal_recrystallization_method 'Re-crystallisation from solvent: toluene'
_exptl_crystal_size_max 0.525
_exptl_crystal_size_mid 0.223
_exptl_crystal_size_min 0.142
_refine_diff_density_max 1.302
_refine_diff_density_min -0.455
_refine_diff_density_rms 0.138
_refine_ls_extinction_method none
_refine_ls_goodness_of_fit_ref 1.069
_refine_ls_hydrogen_treatment mixed
_refine_ls_matrix_type full
_refine_ls_number_parameters 486
_refine_ls_number_reflns 9814
_refine_ls_number_restraints 21
_refine_ls_restrained_S_all 1.070
_refine_ls_R_factor_all 0.0938
_refine_ls_R_factor_gt 0.0647
_refine_ls_shift/su_max 0.001
_refine_ls_shift/su_mean 0.000
_refine_ls_structure_factor_coef Fsqd
_refine_ls_weighting_details 'w=1/[\s^2^(Fo^2^)+(0.1577P)^2^] where P=(Fo^2^+2Fc^2^)/3'
_refine_ls_weighting_scheme calc
_refine_ls_wR_factor_gt 0.2086
_refine_ls_wR_factor_ref 0.2266
_reflns_Friedel_coverage 0.000
_reflns_number_gt 6611
_reflns_number_total 9814
_reflns_threshold_expression 'I > 2\s(I)'
_cod_data_source_file d5cy01341k2.cif
_cod_data_source_block SR_Ni_dimer_0m_a
_cod_database_code 1576625
_shelx_shelxl_version_number 2019/3
_shelx_space_group_comment
;
The symmetry employed for this shelxl refinement is uniquely defined
by the following loop, which should always be used as a source of
symmetry information in preference to the above space-group names.
They are only intended as comments.
;
_shelx_estimated_absorpt_t_min 0.673
_shelx_estimated_absorpt_t_max 0.892
_geom_details
; All esds (except the esd in the dihedral angle between two l.s. planes)
 are estimated using the full covariance matrix.  The cell esds are taken
 into account individually in the estimation of esds in distances, angles
 and torsion angles; correlations between esds in cell parameters are only
 used when they are defined by crystal symmetry.  An approximate (isotropic)
 treatment of cell esds is used for estimating esds involving l.s. planes.
;

loop_
_space_group_symop_operation_xyz
'x, y, z'
'-x, -y, -z'

loop_
_atom_site_label
_atom_site_type_symbol
_atom_site_fract_x
_atom_site_fract_y
_atom_site_fract_z
_atom_site_U_iso_or_equiv
_atom_site_adp_type
_atom_site_occupancy
_atom_site_site_symmetry_order
_atom_site_calc_flag
_atom_site_refinement_flags_posn
_atom_site_refinement_flags_adp
_atom_site_refinement_flags_occupancy
_atom_site_disorder_assembly
_atom_site_disorder_group
Ni1 Ni 0.28026(5) 0.36722(3) 0.50303(3) 0.04894(19) Uani 1 1 d . . . . .
Ni2 Ni 0.35726(4) 0.28736(3) 0.62490(3) 0.03920(18) Uani 1 1 d . . . . .
N1 N 0.4169(3) 0.3757(2) 0.8391(2) 0.0513(8) Uani 1 1 d . . . . .
N2 N 0.3442(3) 0.1811(2) 0.4332(2) 0.0447(7) Uani 1 1 d . . . . .
N3 N 0.4227(3) 0.1725(2) 0.6363(2) 0.0452(7) Uani 1 1 d . . . . .
N4 N 0.2328(3) 0.3160(2) 0.7698(2) 0.0522(8) Uani 1 1 d . . . . .
C1 C 0.3592(4) 0.3951(4) 0.9169(3) 0.0827(16) Uani 1 1 d . . . . .
H1A H 0.360981 0.463362 0.942296 0.099 Uiso 1 1 calc R U . . .
H1B H 0.397855 0.370022 0.968029 0.099 Uiso 1 1 calc R U . . .
C2 C 0.5396(3) 0.1701(2) 0.6829(2) 0.0404(8) Uani 1 1 d . . . . .
C3 C 0.3059(4) 0.1703(3) 0.3326(3) 0.0489(9) Uani 1 1 d . . . . .
C4 C 0.3858(4) 0.2005(3) 0.2867(3) 0.0570(10) Uani 1 1 d . . . . .
C5 C 0.3447(5) 0.1897(3) 0.1882(3) 0.0711(13) Uani 1 1 d . . . . .
H5 H 0.397754 0.207805 0.156041 0.085 Uiso 1 1 calc R U . . .
C6 C 0.2285(6) 0.1533(4) 0.1386(3) 0.0785(15) Uani 1 1 d . . . . .
C7 C 0.1515(5) 0.1245(4) 0.1852(4) 0.0825(16) Uani 1 1 d . . . . .
H7 H 0.072853 0.099713 0.151489 0.099 Uiso 1 1 calc R U . . .
C8 C 0.1878(4) 0.1310(3) 0.2845(3) 0.0648(12) Uani 1 1 d . . . . .
C9 C 0.3320(3) 0.2560(3) 0.4970(3) 0.0418(8) Uani 1 1 d . . . . .
C10 C 0.5642(3) 0.1006(3) 0.7332(3) 0.0466(9) Uani 1 1 d . . . . .
C11 C 0.6803(4) 0.0963(3) 0.7798(3) 0.0556(10) Uani 1 1 d . . . . .
H11 H 0.694126 0.048839 0.810221 0.067 Uiso 1 1 calc R U . . .
C12 C 0.7760(4) 0.1611(3) 0.7818(3) 0.0586(11) Uani 1 1 d . . . . .
C13 C 0.7527(4) 0.2301(3) 0.7357(3) 0.0560(10) Uani 1 1 d . . . . .
H13 H 0.816015 0.274333 0.737047 0.067 Uiso 1 1 calc R U . . .
C14 C 0.6383(3) 0.2365(3) 0.6868(3) 0.0464(9) Uani 1 1 d . . . . .
C15 C 0.5120(4) 0.2432(4) 0.3396(4) 0.0731(13) Uani 1 1 d . . . . .
H15A H 0.546669 0.276948 0.302759 0.110 Uiso 1 1 calc R U . . .
H15B H 0.556364 0.193213 0.350475 0.110 Uiso 1 1 calc R U . . .
H15C H 0.513908 0.287054 0.399666 0.110 Uiso 1 1 calc R U . . .
C16 C 0.1855(8) 0.1423(6) 0.0329(4) 0.144(3) Uani 1 1 d . . . . .
H16A H 0.114003 0.169629 0.020340 0.216 Uiso 1 1 calc R U . . .
H16B H 0.169630 0.075538 -0.001579 0.216 Uiso 1 1 calc R U . . .
H16C H 0.245743 0.174847 0.012928 0.216 Uiso 1 1 calc R U . . .
C17 C 0.1024(5) 0.0965(4) 0.3347(4) 0.0920(17) Uani 1 1 d . . . . .
H17A H 0.023741 0.078974 0.292315 0.138 Uiso 1 1 calc R U . . .
H17B H 0.102566 0.146838 0.389953 0.138 Uiso 1 1 calc R U . . .
H17C H 0.126624 0.041824 0.353826 0.138 Uiso 1 1 calc R U . . .
C18 C 0.3975(4) 0.1006(3) 0.4616(3) 0.0568(11) Uani 1 1 d . . . . .
H18A H 0.482886 0.112032 0.470066 0.068 Uiso 1 1 calc R U . . .
H18B H 0.364846 0.041307 0.411374 0.068 Uiso 1 1 calc R U . . .
C19 C 0.3728(4) 0.0907(3) 0.5526(3) 0.0530(10) Uani 1 1 d . . . . .
H19A H 0.287196 0.078916 0.542818 0.064 Uiso 1 1 calc R U . . .
H19B H 0.403484 0.034691 0.565810 0.064 Uiso 1 1 calc R U . . .
C20A C 0.1757(10) 0.3793(6) 0.3786(6) 0.0752(10) Uani 0.640(6) 1 d D . P A 1
H20A H 0.130222 0.325887 0.324155 0.090 Uiso 0.640(6) 1 calc R U P A 1
C21A C 0.2911(9) 0.4242(7) 0.3908(7) 0.0752(10) Uani 0.640(6) 1 d D . P A 1
H21A H 0.341099 0.405798 0.347390 0.090 Uiso 0.640(6) 1 calc R U P A 1
C22A C 0.3231(8) 0.5004(6) 0.4736(7) 0.0752(10) Uani 0.640(6) 1 d D . P A 1
H22A H 0.400125 0.542825 0.499145 0.090 Uiso 0.640(6) 1 calc R U P A 1
C23A C 0.2291(10) 0.5049(7) 0.5150(6) 0.0752(10) Uani 0.640(6) 1 d D . P A 1
H23A H 0.228508 0.551477 0.574531 0.090 Uiso 0.640(6) 1 calc R U P A 1
C24A C 0.1306(8) 0.4311(7) 0.4550(7) 0.0752(10) Uani 0.640(6) 1 d D . P A 1
H24A H 0.050728 0.419412 0.463758 0.090 Uiso 0.640(6) 1 calc R U P A 1
C20B C 0.2263(19) 0.3840(12) 0.3627(11) 0.0752(10) Uani 0.360(6) 1 d D . P A 2
H20B H 0.228998 0.341820 0.301495 0.090 Uiso 0.360(6) 1 calc R U P A 2
C21B C 0.3034(14) 0.4642(12) 0.4215(12) 0.0752(10) Uani 0.360(6) 1 d D . P A 2
H21B H 0.380592 0.483910 0.411301 0.090 Uiso 0.360(6) 1 calc R U P A 2
C22B C 0.2669(16) 0.5119(12) 0.4980(11) 0.0752(10) Uani 0.360(6) 1 d D . P A 2
H22B H 0.311167 0.570012 0.547182 0.090 Uiso 0.360(6) 1 calc R U P A 2
C23B C 0.1564(18) 0.4699(12) 0.4909(12) 0.0752(10) Uani 0.360(6) 1 d D . P A 2
H23B H 0.105151 0.491037 0.532607 0.090 Uiso 0.360(6) 1 calc R U P A 2
C24B C 0.1288(15) 0.3907(11) 0.4089(12) 0.0752(10) Uani 0.360(6) 1 d D . P A 2
H24B H 0.052738 0.347009 0.384531 0.090 Uiso 0.360(6) 1 calc R U P A 2
C25 C 0.3406(3) 0.3319(2) 0.7542(3) 0.0445(8) Uani 1 1 d . . . . .
C26 C 0.2336(4) 0.3440(4) 0.8712(3) 0.0751(14) Uani 1 1 d . . . . .
H26A H 0.217658 0.288399 0.893206 0.090 Uiso 1 1 calc R U . . .
H26B H 0.176251 0.386234 0.883049 0.090 Uiso 1 1 calc R U . . .
C27 C 0.4645(4) 0.0332(3) 0.7435(3) 0.0617(11) Uani 1 1 d . . . . .
H27A H 0.493175 0.010005 0.797495 0.093 Uiso 1 1 calc R U . . .
H27B H 0.437553 -0.019846 0.686987 0.093 Uiso 1 1 calc R U . . .
H27C H 0.399586 0.067009 0.752638 0.093 Uiso 1 1 calc R U . . .
C28 C 0.9044(4) 0.1577(5) 0.8386(4) 0.0877(16) Uani 1 1 d . . . . .
H28A H 0.958833 0.165082 0.801091 0.132 Uiso 1 1 calc R U . . .
H28B H 0.906464 0.097274 0.852649 0.132 Uiso 1 1 calc R U . . .
H28C H 0.926908 0.208710 0.896974 0.132 Uiso 1 1 calc R U . . .
C29 C 0.6247(4) 0.3142(3) 0.6382(3) 0.0593(11) Uani 1 1 d . . . . .
H29A H 0.701166 0.351617 0.649348 0.089 Uiso 1 1 calc R U . . .
H29B H 0.572707 0.354793 0.663109 0.089 Uiso 1 1 calc R U . . .
H29C H 0.591384 0.286021 0.570948 0.089 Uiso 1 1 calc R U . . .
C30 C 0.5370(4) 0.4222(3) 0.8540(3) 0.0523(10) Uani 1 1 d . . . . .
C31 C 0.5555(4) 0.5064(3) 0.8273(3) 0.0638(12) Uani 1 1 d . . . . .
C32 C 0.6703(5) 0.5505(4) 0.8423(3) 0.0778(14) Uani 1 1 d . . . . .
H32 H 0.682506 0.605435 0.823111 0.093 Uiso 1 1 calc R U . . .
C33 C 0.7680(5) 0.5155(5) 0.8851(4) 0.0898(18) Uani 1 1 d . . . . .
C34 C 0.7465(5) 0.4338(5) 0.9144(3) 0.0829(17) Uani 1 1 d . . . . .
H34 H 0.811304 0.410029 0.944196 0.100 Uiso 1 1 calc R U . . .
C35 C 0.6317(4) 0.3858(3) 0.9010(3) 0.0638(12) Uani 1 1 d . . . . .
C36 C 0.1244(3) 0.2770(3) 0.6962(3) 0.0516(9) Uani 1 1 d . . . . .
C37 C 0.0893(4) 0.1783(3) 0.6593(3) 0.0556(10) Uani 1 1 d . . . . .
C38 C -0.0152(4) 0.1452(3) 0.5875(3) 0.0633(11) Uani 1 1 d . . . . .
H38 H -0.038744 0.079340 0.561760 0.076 Uiso 1 1 calc R U . . .
C39 C -0.0851(4) 0.2041(4) 0.5527(3) 0.0671(12) Uani 1 1 d . . . . .
C40 C -0.0493(4) 0.3023(4) 0.5919(3) 0.0673(12) Uani 1 1 d . . . . .
H40 H -0.096445 0.343424 0.568765 0.081 Uiso 1 1 calc R U . . .
C41 C 0.0542(4) 0.3413(3) 0.6644(3) 0.0556(10) Uani 1 1 d . . . . .
C42 C 0.4543(6) 0.5500(4) 0.7829(4) 0.0929(18) Uani 1 1 d . . . . .
H42A H 0.478262 0.617981 0.797889 0.139 Uiso 1 1 calc R U . . .
H42B H 0.387516 0.537464 0.807382 0.139 Uiso 1 1 calc R U . . .
H42C H 0.432234 0.522566 0.715070 0.139 Uiso 1 1 calc R U . . .
C43 C 0.8935(6) 0.5630(6) 0.8982(6) 0.142(3) Uani 1 1 d . . . . .
H43A H 0.948100 0.520031 0.911485 0.212 Uiso 1 1 calc R U . . .
H43B H 0.912863 0.620550 0.950303 0.212 Uiso 1 1 calc R U . . .
H43C H 0.899211 0.578728 0.840974 0.212 Uiso 1 1 calc R U . . .
C44 C 0.6142(5) 0.2991(4) 0.9330(3) 0.0803(15) Uani 1 1 d . . . . .
H44A H 0.681426 0.266378 0.930931 0.120 Uiso 1 1 calc R U . . .
H44B H 0.543271 0.257461 0.891750 0.120 Uiso 1 1 calc R U . . .
H44C H 0.606669 0.317280 0.997008 0.120 Uiso 1 1 calc R U . . .
C45 C 0.1630(4) 0.1112(4) 0.6986(4) 0.0714(13) Uani 1 1 d . . . . .
H45A H 0.125397 0.046175 0.666462 0.107 Uiso 1 1 calc R U . . .
H45B H 0.169704 0.123966 0.765505 0.107 Uiso 1 1 calc R U . . .
H45C H 0.240867 0.120698 0.688738 0.107 Uiso 1 1 calc R U . . .
C46 C -0.2007(5) 0.1653(4) 0.4742(5) 0.107(2) Uani 1 1 d . . . . .
H46A H -0.223500 0.214490 0.444997 0.160 Uiso 1 1 calc R U . . .
H46B H -0.262238 0.145463 0.501025 0.160 Uiso 1 1 calc R U . . .
H46C H -0.189195 0.111424 0.427067 0.160 Uiso 1 1 calc R U . . .
C47 C 0.0904(5) 0.4471(3) 0.7067(4) 0.0789(14) Uani 1 1 d . . . . .
H47A H 0.023798 0.478674 0.689342 0.118 Uiso 1 1 calc R U . . .
H47B H 0.154230 0.469016 0.683140 0.118 Uiso 1 1 calc R U . . .
H47C H 0.116593 0.461650 0.774798 0.118 Uiso 1 1 calc R U . . .
H1 H 0.283(5) 0.368(4) 0.582(4) 0.114(19) Uiso 1 1 d . . . . .

loop_
_atom_site_aniso_label
_atom_site_aniso_U_11
_atom_site_aniso_U_22
_atom_site_aniso_U_33
_atom_site_aniso_U_23
_atom_site_aniso_U_13
_atom_site_aniso_U_12
Ni1 0.0659(4) 0.0466(3) 0.0422(3) 0.0188(2) 0.0157(2) 0.0270(2)
Ni2 0.0484(3) 0.0388(3) 0.0339(3) 0.0117(2) 0.0123(2) 0.0168(2)
N1 0.056(2) 0.061(2) 0.0322(16) 0.0060(15) 0.0103(14) 0.0093(16)
N2 0.0605(19) 0.0448(17) 0.0314(15) 0.0114(13) 0.0112(14) 0.0218(14)
N3 0.0490(18) 0.0421(17) 0.0436(18) 0.0130(14) 0.0069(14) 0.0147(14)
N4 0.0500(19) 0.064(2) 0.0412(18) 0.0086(15) 0.0171(15) 0.0087(16)
C1 0.072(3) 0.117(4) 0.045(3) -0.003(3) 0.021(2) -0.001(3)
C2 0.049(2) 0.0410(19) 0.0335(18) 0.0094(15) 0.0119(15) 0.0194(16)
C3 0.061(2) 0.046(2) 0.0353(19) 0.0057(16) 0.0057(18) 0.0203(18)
C4 0.078(3) 0.053(2) 0.042(2) 0.0121(18) 0.018(2) 0.021(2)
C5 0.111(4) 0.066(3) 0.045(2) 0.020(2) 0.028(3) 0.026(3)
C6 0.118(5) 0.075(3) 0.042(2) 0.022(2) 0.010(3) 0.025(3)
C7 0.089(4) 0.074(3) 0.060(3) 0.010(3) -0.020(3) 0.016(3)
C8 0.078(3) 0.060(3) 0.052(3) 0.013(2) 0.009(2) 0.016(2)
C9 0.044(2) 0.045(2) 0.040(2) 0.0156(16) 0.0113(16) 0.0149(16)
C10 0.054(2) 0.047(2) 0.041(2) 0.0114(17) 0.0124(17) 0.0201(17)
C11 0.064(3) 0.063(3) 0.046(2) 0.021(2) 0.0146(19) 0.030(2)
C12 0.046(2) 0.077(3) 0.048(2) 0.012(2) 0.0045(18) 0.023(2)
C13 0.049(2) 0.069(3) 0.050(2) 0.015(2) 0.0160(19) 0.010(2)
C14 0.057(2) 0.048(2) 0.040(2) 0.0149(17) 0.0179(17) 0.0156(18)
C15 0.073(3) 0.084(3) 0.070(3) 0.031(3) 0.023(2) 0.016(3)
C16 0.213(9) 0.144(6) 0.048(3) 0.032(4) -0.019(4) 0.026(6)
C17 0.069(3) 0.112(5) 0.092(4) 0.036(4) 0.016(3) 0.000(3)
C18 0.080(3) 0.044(2) 0.044(2) 0.0072(17) 0.011(2) 0.028(2)
C19 0.063(3) 0.039(2) 0.054(2) 0.0143(18) 0.0054(19) 0.0136(18)
C20A 0.111(3) 0.070(2) 0.061(2) 0.0300(19) 0.029(2) 0.045(2)
C21A 0.111(3) 0.070(2) 0.061(2) 0.0300(19) 0.029(2) 0.045(2)
C22A 0.111(3) 0.070(2) 0.061(2) 0.0300(19) 0.029(2) 0.045(2)
C23A 0.111(3) 0.070(2) 0.061(2) 0.0300(19) 0.029(2) 0.045(2)
C24A 0.111(3) 0.070(2) 0.061(2) 0.0300(19) 0.029(2) 0.045(2)
C20B 0.111(3) 0.070(2) 0.061(2) 0.0300(19) 0.029(2) 0.045(2)
C21B 0.111(3) 0.070(2) 0.061(2) 0.0300(19) 0.029(2) 0.045(2)
C22B 0.111(3) 0.070(2) 0.061(2) 0.0300(19) 0.029(2) 0.045(2)
C23B 0.111(3) 0.070(2) 0.061(2) 0.0300(19) 0.029(2) 0.045(2)
C24B 0.111(3) 0.070(2) 0.061(2) 0.0300(19) 0.029(2) 0.045(2)
C25 0.056(2) 0.0381(19) 0.041(2) 0.0133(16) 0.0108(17) 0.0144(16)
C26 0.076(3) 0.103(4) 0.047(3) 0.015(3) 0.027(2) 0.009(3)
C27 0.068(3) 0.054(2) 0.068(3) 0.034(2) 0.007(2) 0.012(2)
C28 0.054(3) 0.131(5) 0.083(4) 0.041(3) 0.010(2) 0.033(3)
C29 0.058(3) 0.066(3) 0.061(3) 0.028(2) 0.018(2) 0.014(2)
C30 0.052(2) 0.061(3) 0.035(2) 0.0002(18) 0.0108(17) 0.0068(19)
C31 0.072(3) 0.068(3) 0.041(2) 0.004(2) 0.009(2) 0.004(2)
C32 0.086(4) 0.081(3) 0.056(3) 0.006(3) 0.025(3) -0.013(3)
C33 0.072(4) 0.109(5) 0.072(4) -0.006(3) 0.030(3) -0.005(3)
C34 0.061(3) 0.113(5) 0.054(3) -0.007(3) 0.003(2) 0.030(3)
C35 0.073(3) 0.069(3) 0.041(2) 0.001(2) 0.010(2) 0.023(2)
C36 0.049(2) 0.061(2) 0.050(2) 0.0168(19) 0.0209(18) 0.0124(19)
C37 0.052(2) 0.054(2) 0.063(3) 0.014(2) 0.022(2) 0.0099(19)
C38 0.057(3) 0.056(3) 0.071(3) 0.007(2) 0.018(2) 0.005(2)
C39 0.052(3) 0.073(3) 0.067(3) 0.008(2) 0.011(2) 0.005(2)
C40 0.056(3) 0.085(3) 0.074(3) 0.031(3) 0.027(2) 0.028(2)
C41 0.050(2) 0.058(2) 0.064(3) 0.017(2) 0.024(2) 0.0131(19)
C42 0.115(5) 0.071(3) 0.078(4) 0.027(3) -0.006(3) 0.010(3)
C43 0.069(4) 0.183(8) 0.155(7) 0.018(6) 0.038(4) -0.009(4)
C44 0.106(4) 0.078(3) 0.054(3) 0.017(2) 0.009(3) 0.034(3)
C45 0.064(3) 0.072(3) 0.089(3) 0.033(3) 0.027(3) 0.022(2)
C46 0.069(4) 0.100(4) 0.125(5) 0.019(4) -0.008(3) 0.009(3)
C47 0.089(4) 0.064(3) 0.092(4) 0.023(3) 0.032(3) 0.027(3)

loop_
_atom_type_symbol
_atom_type_description
_atom_type_scat_dispersion_real
_atom_type_scat_dispersion_imag
_atom_type_scat_source
C C 0.0033 0.0016 'International Tables Vol C Tables 4.2.6.8 and 6.1.1.4'
H H 0.0000 0.0000 'International Tables Vol C Tables 4.2.6.8 and 6.1.1.4'
N N 0.0061 0.0033 'International Tables Vol C Tables 4.2.6.8 and 6.1.1.4'
Ni Ni 0.3393 1.1124 'International Tables Vol C Tables 4.2.6.8 and 6.1.1.4'

loop_
_geom_angle_atom_site_label_1
_geom_angle_atom_site_label_2
_geom_angle_atom_site_label_3
_geom_angle
_geom_angle_site_symmetry_1
_geom_angle_site_symmetry_3
_geom_angle_publ_flag
C9 Ni1 C20A 115.8(3) . . ?
C9 Ni1 C21A 115.4(3) . . ?
C20A Ni1 C21A 39.5(3) . . ?
C9 Ni1 C24B 126.0(5) . . ?
C9 Ni1 C24A 143.7(3) . . ?
C20A Ni1 C24A 40.5(3) . . ?
C21A Ni1 C24A 66.3(3) . . ?
C9 Ni1 C23A 176.4(3) . . ?
C20A Ni1 C23A 66.7(3) . . ?
C21A Ni1 C23A 64.7(3) . . ?
C24A Ni1 C23A 39.9(3) . . ?
C9 Ni1 C21B 128.5(4) . . ?
C24B Ni1 C21B 61.3(6) . . ?
C9 Ni1 C20B 109.6(4) . . ?
C24B Ni1 C20B 40.3(4) . . ?
C21B Ni1 C20B 37.4(4) . . ?
C9 Ni1 C22A 140.1(3) . . ?
C20A Ni1 C22A 65.7(3) . . ?
C21A Ni1 C22A 38.4(3) . . ?
C24A Ni1 C22A 65.4(3) . . ?
C23A Ni1 C22A 37.8(3) . . ?
C9 Ni1 C22B 162.3(5) . . ?
C24B Ni1 C22B 61.9(6) . . ?
C21B Ni1 C22B 37.2(4) . . ?
C20B Ni1 C22B 65.0(5) . . ?
C9 Ni1 C23B 159.7(6) . . ?
C24B Ni1 C23B 38.2(4) . . ?
C21B Ni1 C23B 61.4(6) . . ?
C20B Ni1 C23B 66.6(5) . . ?
C22B Ni1 C23B 36.1(4) . . ?
C9 Ni1 Ni2 47.22(12) . . ?
C20A Ni1 Ni2 156.5(3) . . ?
C21A Ni1 Ni2 153.6(2) . . ?
C24B Ni1 Ni2 146.7(4) . . ?
C24A Ni1 Ni2 140.1(2) . . ?
C23A Ni1 Ni2 131.3(2) . . ?
C21B Ni1 Ni2 151.9(5) . . ?
C20B Ni1 Ni2 156.8(4) . . ?
C22A Ni1 Ni2 137.6(3) . . ?
C22B Ni1 Ni2 136.8(4) . . ?
C23B Ni1 Ni2 134.4(4) . . ?
C9 Ni2 N3 93.97(15) . . ?
C9 Ni2 C25 163.89(16) . . ?
N3 Ni2 C25 97.99(14) . . ?
C9 Ni2 Ni1 46.09(11) . . ?
N3 Ni2 Ni1 140.02(9) . . ?
C25 Ni2 Ni1 121.50(10) . . ?
C25 N1 C30 125.3(3) . . ?
C25 N1 C1 113.1(3) . . ?
C30 N1 C1 119.9(3) . . ?
C9 N2 C3 122.6(3) . . ?
C9 N2 C18 121.0(3) . . ?
C3 N2 C18 116.3(3) . . ?
C2 N3 C19 113.1(3) . . ?
C2 N3 Ni2 125.3(2) . . ?
C19 N3 Ni2 113.0(2) . . ?
C25 N4 C36 124.4(3) . . ?
C25 N4 C26 114.1(3) . . ?
C36 N4 C26 121.4(3) . . ?
N1 C1 C26 103.9(3) . . ?
N3 C2 C14 123.5(3) . . ?
N3 C2 C10 119.9(3) . . ?
C14 C2 C10 116.5(3) . . ?
C4 C3 C8 122.0(4) . . ?
C4 C3 N2 119.7(4) . . ?
C8 C3 N2 118.3(4) . . ?
C3 C4 C5 118.0(4) . . ?
C3 C4 C15 121.3(4) . . ?
C5 C4 C15 120.7(4) . . ?
C6 C5 C4 121.9(5) . . ?
C7 C6 C5 119.0(4) . . ?
C7 C6 C16 119.7(6) . . ?
C5 C6 C16 121.3(6) . . ?
C6 C7 C8 122.2(5) . . ?
C3 C8 C7 116.9(5) . . ?
C3 C8 C17 121.6(4) . . ?
C7 C8 C17 121.6(5) . . ?
N2 C9 Ni1 139.3(3) . . ?
N2 C9 Ni2 134.0(3) . . ?
Ni1 C9 Ni2 86.68(16) . . ?
C11 C10 C2 121.0(4) . . ?
C11 C10 C27 117.7(3) . . ?
C2 C10 C27 121.2(3) . . ?
C12 C11 C10 121.6(4) . . ?
C13 C12 C11 117.8(4) . . ?
C13 C12 C28 121.6(4) . . ?
C11 C12 C28 120.5(4) . . ?
C12 C13 C14 122.8(4) . . ?
C13 C14 C2 120.3(3) . . ?
C13 C14 C29 117.7(4) . . ?
C2 C14 C29 122.0(3) . . ?
N2 C18 C19 111.1(3) . . ?
N3 C19 C18 115.8(3) . . ?
C21A C20A C24A 108.2(8) . . ?
C21A C20A Ni1 71.9(5) . . ?
C24A C20A Ni1 72.7(5) . . ?
C22A C21A C20A 109.2(8) . . ?
C22A C21A Ni1 73.1(5) . . ?
C20A C21A Ni1 68.6(5) . . ?
C23A C22A C21A 108.7(8) . . ?
C23A C22A Ni1 70.5(5) . . ?
C21A C22A Ni1 68.6(4) . . ?
C22A C23A C24A 108.9(8) . . ?
C22A C23A Ni1 71.7(5) . . ?
C24A C23A Ni1 69.9(5) . . ?
C20A C24A C23A 104.8(9) . . ?
C20A C24A Ni1 66.8(5) . . ?
C23A C24A Ni1 70.2(5) . . ?
C21B C20B C24B 99.3(13) . . ?
C21B C20B Ni1 71.0(9) . . ?
C24B C20B Ni1 68.7(8) . . ?
C22B C21B C20B 114.7(15) . . ?
C22B C21B Ni1 72.1(9) . . ?
C20B C21B Ni1 71.6(9) . . ?
C23B C22B C21B 108.8(15) . . ?
C23B C22B Ni1 73.5(9) . . ?
C21B C22B Ni1 70.6(8) . . ?
C22B C23B C24B 105.3(15) . . ?
C22B C23B Ni1 70.4(9) . . ?
C24B C23B Ni1 67.8(8) . . ?
C23B C24B C20B 111.7(16) . . ?
C23B C24B Ni1 74.0(9) . . ?
C20B C24B Ni1 71.0(8) . . ?
N1 C25 N4 106.7(3) . . ?
N1 C25 Ni2 134.1(3) . . ?
N4 C25 Ni2 119.1(3) . . ?
N4 C26 C1 101.3(3) . . ?
C35 C30 C31 121.4(4) . . ?
C35 C30 N1 118.9(4) . . ?
C31 C30 N1 119.5(4) . . ?
C32 C31 C30 119.0(5) . . ?
C32 C31 C42 118.9(5) . . ?
C30 C31 C42 122.0(4) . . ?
C31 C32 C33 122.1(5) . . ?
C32 C33 C34 117.5(5) . . ?
C32 C33 C43 121.3(7) . . ?
C34 C33 C43 121.1(7) . . ?
C33 C34 C35 123.0(5) . . ?
C30 C35 C34 116.8(5) . . ?
C30 C35 C44 122.5(5) . . ?
C34 C35 C44 120.6(5) . . ?
C37 C36 C41 121.5(4) . . ?
C37 C36 N4 120.5(4) . . ?
C41 C36 N4 118.0(4) . . ?
C38 C37 C36 117.7(4) . . ?
C38 C37 C45 122.0(4) . . ?
C36 C37 C45 120.2(4) . . ?
C39 C38 C37 123.2(4) . . ?
C38 C39 C40 117.9(4) . . ?
C38 C39 C46 121.9(5) . . ?
C40 C39 C46 120.2(5) . . ?
C41 C40 C39 122.5(4) . . ?
C40 C41 C36 117.2(4) . . ?
C40 C41 C47 121.7(4) . . ?
C36 C41 C47 121.1(4) . . ?

loop_
_geom_bond_atom_site_label_1
_geom_bond_atom_site_label_2
_geom_bond_distance
_geom_bond_site_symmetry_2
_geom_bond_publ_flag
Ni1 C9 1.775(3) . ?
Ni1 C20A 2.044(8) . ?
Ni1 C21A 2.086(8) . ?
Ni1 C24B 2.111(14) . ?
Ni1 C24A 2.124(8) . ?
Ni1 C23A 2.128(9) . ?
Ni1 C21B 2.134(15) . ?
Ni1 C20B 2.142(15) . ?
Ni1 C22A 2.144(8) . ?
Ni1 C22B 2.153(16) . ?
Ni1 C23B 2.192(14) . ?
Ni1 Ni2 2.4588(7) . ?
Ni2 C9 1.808(4) . ?
Ni2 N3 1.938(3) . ?
Ni2 C25 1.952(4) . ?
N1 C25 1.338(5) . ?
N1 C30 1.445(5) . ?
N1 C1 1.463(5) . ?
N2 C9 1.304(4) . ?
N2 C3 1.439(5) . ?
N2 C18 1.491(4) . ?
N3 C2 1.392(4) . ?
N3 C19 1.457(5) . ?
N4 C25 1.346(5) . ?
N4 C36 1.434(5) . ?
N4 C26 1.473(5) . ?
C1 C26 1.503(6) . ?
C2 C14 1.419(5) . ?
C2 C10 1.425(5) . ?
C3 C4 1.387(6) . ?
C3 C8 1.393(6) . ?
C4 C5 1.411(6) . ?
C4 C15 1.495(6) . ?
C5 C6 1.372(7) . ?
C6 C7 1.362(8) . ?
C6 C16 1.514(7) . ?
C7 C8 1.431(6) . ?
C8 C17 1.508(7) . ?
C10 C11 1.391(5) . ?
C10 C27 1.518(6) . ?
C11 C12 1.387(6) . ?
C12 C13 1.374(6) . ?
C12 C28 1.558(6) . ?
C13 C14 1.393(5) . ?
C14 C29 1.501(5) . ?
C18 C19 1.503(6) . ?
C20A C21A 1.396(10) . ?
C20A C24A 1.444(11) . ?
C21A C22A 1.391(10) . ?
C22A C23A 1.383(10) . ?
C23A C24A 1.450(11) . ?
C20B C21B 1.371(14) . ?
C20B C24B 1.465(15) . ?
C21B C22B 1.369(14) . ?
C22B C23B 1.347(14) . ?
C23B C24B 1.410(15) . ?
C30 C35 1.394(6) . ?
C30 C31 1.402(6) . ?
C31 C32 1.376(7) . ?
C31 C42 1.497(7) . ?
C32 C33 1.384(8) . ?
C33 C34 1.395(8) . ?
C33 C43 1.512(8) . ?
C34 C35 1.403(7) . ?
C35 C44 1.477(7) . ?
C36 C37 1.392(6) . ?
C36 C41 1.404(6) . ?
C37 C38 1.381(6) . ?
C37 C45 1.505(6) . ?
C38 C39 1.358(7) . ?
C39 C40 1.388(6) . ?
C39 C46 1.524(7) . ?
C40 C41 1.388(6) . ?
C41 C47 1.494(6) . ?
